data_4515635
loop_
_publ_author_name
'Liu, Ze-Shui'
'Qian, Guangyin'
'Gao, Qianwen'
'Wang, Peng'
'Cheng, Hong-Gang'
'Wei, Qiang'
'Liu, Qi'
'Zhou, Qianghui'

_publ_section_title
;
 Palladium/Norbornene Cooperative Catalysis To Access
 Tetrahydronaphthalenes and Indanes with a Quaternary Center
;
_journal_issue 6
_journal_name_full 'ACS Catalysis'
_journal_page_first 4783
_journal_paper_doi 10.1021/acscatal.8b00975
_journal_volume 8
_journal_year 2018
_chemical_absolute_configuration ad
_chemical_formula_moiety 'Br, C15 H22 N O'
_chemical_formula_sum 'C15 H22 Br N O'
_chemical_formula_weight 312.25
_space_group_crystal_system monoclinic
_space_group_IT_number 4
_space_group_name_Hall 'P 2yb'
_space_group_name_H-M_alt 'P 1 21 1'
_atom_sites_solution_hydrogens geom
_atom_sites_solution_primary direct
_atom_sites_solution_secondary difmap
_audit_creation_date 2017-05-13
_audit_creation_method
;
Olex2 1.2
(compiled 2017.01.04 svn.r3372 for OlexSys, GUI svn.r5292)
;
_cell_angle_alpha 90.00
_cell_angle_beta 99.736(2)
_cell_angle_gamma 90.00
_cell_formula_units_Z 4
_cell_length_a 7.5964(3)
_cell_length_b 16.0907(6)
_cell_length_c 12.1098(5)
_cell_measurement_reflns_used 9505
_cell_measurement_temperature 296(2)
_cell_measurement_theta_max 30.40
_cell_measurement_theta_min 2.72
_cell_volume 1458.88(10)
_computing_cell_refinement 'SAINT v8.34A (Bruker, 2013)'
_computing_data_reduction 'SAINT v8.34A (Bruker, 2013)'
_computing_molecular_graphics 'Olex2 (Dolomanov et al., 2009)'
_computing_publication_material 'Olex2 (Dolomanov et al., 2009)'
_computing_structure_refinement 'XL (Sheldrick, 2008)'
_computing_structure_solution 'SHELXS-97 (Sheldrick, 1990)'
_diffrn_ambient_temperature 296.15
_diffrn_measured_fraction_theta_full 0.996
_diffrn_measured_fraction_theta_max 0.996
_diffrn_measurement_device_type 'CCD area detector'
_diffrn_measurement_method 'phi and omega scans'
_diffrn_radiation_monochromator graphite
_diffrn_radiation_type MoK\a
_diffrn_radiation_wavelength 0.71073
_diffrn_reflns_av_R_equivalents 0.0285
_diffrn_reflns_av_unetI/netI 0.0519
_diffrn_reflns_limit_h_max 11
_diffrn_reflns_limit_h_min -13
_diffrn_reflns_limit_k_max 27
_diffrn_reflns_limit_k_min -27
_diffrn_reflns_limit_l_max 20
_diffrn_reflns_limit_l_min -20
_diffrn_reflns_number 64689
_diffrn_reflns_theta_full 37.69
_diffrn_reflns_theta_max 37.69
_diffrn_reflns_theta_min 1.71
_diffrn_source 'fine-focus sealed tube'
_exptl_absorpt_coefficient_mu 2.807
_exptl_absorpt_correction_T_max 0.7474
_exptl_absorpt_correction_T_min 0.6081
_exptl_absorpt_correction_type multi-scan
_exptl_absorpt_process_details 'SADABS 2014/5'
_exptl_crystal_colour colorless
_exptl_crystal_density_diffrn 1.422
_exptl_crystal_density_method 'not measured'
_exptl_crystal_description block
_exptl_crystal_F_000 648
_exptl_crystal_size_max 0.2
_exptl_crystal_size_mid 0.2
_exptl_crystal_size_min 0.2
_refine_diff_density_max 0.780
_refine_diff_density_min -0.606
_refine_diff_density_rms 0.049
_refine_ls_abs_structure_details 'Flack H D (1983), Acta Cryst. A39, 876-881'
_refine_ls_abs_structure_Flack 0.001(4)
_refine_ls_extinction_method none
_refine_ls_goodness_of_fit_ref 1.011
_refine_ls_hydrogen_treatment constr
_refine_ls_matrix_type full
_refine_ls_number_parameters 331
_refine_ls_number_reflns 15437
_refine_ls_number_restraints 1
_refine_ls_restrained_S_all 1.011
_refine_ls_R_factor_all 0.0817
_refine_ls_R_factor_gt 0.0374
_refine_ls_shift/su_max 0.013
_refine_ls_shift/su_mean 0.001
_refine_ls_structure_factor_coef Fsqd
_refine_ls_weighting_details 'calc w=1/[\s^2^(Fo^2^)+(0.0351P)^2^+0.0750P] where P=(Fo^2^+2Fc^2^)/3'
_refine_ls_weighting_scheme calc
_refine_ls_wR_factor_gt 0.0838
_refine_ls_wR_factor_ref 0.0963
_reflns_number_gt 9304
_reflns_number_total 15437
_reflns_threshold_expression >2sigma(I)
_cod_data_source_file cs8b00975_si_003.cif
_cod_data_source_block 1
_cod_database_code 4515635
_olex2_refinement_description
;
1. Fixed Uiso
 At 1.2 times of:
  All C(H) groups, All C(H,H) groups, All N(H) groups
 At 1.5 times of:
  All C(H,H,H) groups, All O(H) groups
2.a Ternary CH refined with riding coordinates:
 C8(H8), N1(H1), C23(H23), N2(H2B)
2.b Secondary CH2 refined with riding coordinates:
 C14(H14A,H14B), C7(H7A,H7B), C13(H13A,H13B), C9(H9A,H9B), C12(H12A,H12B),
 C24(H24A,H24B), C29(H29A,H29B), C22(H22A,H22B), C27(H27A,H27B), C28(H28A,H28B)
2.c Aromatic/amide H refined with riding coordinates:
 C6(H6), C17(H17), C20(H20), C21(H21), C3(H3), C2(H2)
2.d Idealised Me refined as rotating group:
 C11(H11A,H11B,H11C), C26(H26A,H26B,H26C), C15(H15A,H15B,H15C), C30(H30A,H30B,
 H30C)
2.e Idealised tetrahedral OH refined as rotating group:
 O2(H2A), O1(H1A)
;
_olex2_submission_special_instructions 'No special instructions were received'

loop_
_space_group_symop_id
_space_group_symop_operation_xyz
1 'x, y, z'
2 '-x, y+1/2, -z'

loop_
_atom_site_label
_atom_site_type_symbol
_atom_site_fract_x
_atom_site_fract_y
_atom_site_fract_z
_atom_site_U_iso_or_equiv
_atom_site_adp_type
_atom_site_occupancy
_atom_site_calc_flag
_atom_site_refinement_flags_posn
Br2 Br 0.09787(3) 0.195488(12) 0.978782(16) 0.05692(6) Uani 1 d .
Br1 Br 0.09961(2) 0.203225(11) 0.457124(16) 0.05432(6) Uani 1 d .
C5 C 0.40402(16) 0.45796(8) 0.29929(12) 0.0296(3) Uani 1 d .
O2 O 0.51536(17) 0.78304(8) 0.01388(12) 0.0487(3) Uani 1 d .
H2A H 0.6220 0.7715 0.0232 0.073 Uiso 1 calc GR
C14 C 0.10170(18) 0.52119(10) 0.24147(14) 0.0364(3) Uani 1 d .
H14A H 0.0116 0.5342 0.1770 0.044 Uiso 1 calc R
H14B H 0.0506 0.4802 0.2856 0.044 Uiso 1 calc R
C4 C 0.56688(19) 0.49993(10) 0.32238(16) 0.0399(3) Uani 1 d .
C8 C 0.4616(2) 0.60712(10) 0.17230(15) 0.0396(3) Uani 1 d .
H8 H 0.5070 0.6359 0.1116 0.048 Uiso 1 calc R
C7 C 0.6207(2) 0.56454(14) 0.2436(2) 0.0548(5) Uani 1 d .
H7A H 0.6925 0.5381 0.1945 0.066 Uiso 1 calc R
H7B H 0.6942 0.6063 0.2871 0.066 Uiso 1 calc R
C10 C 0.26114(18) 0.48100(9) 0.19899(13) 0.0316(3) Uani 1 d .
C13 C 0.1388(2) 0.59929(11) 0.31136(14) 0.0414(3) Uani 1 d .
H13A H 0.0327 0.6137 0.3419 0.050 Uiso 1 calc R
H13B H 0.2338 0.5880 0.3738 0.050 Uiso 1 calc R
N1 N 0.19159(18) 0.67238(8) 0.24684(12) 0.0387(3) Uani 1 d .
H1 H 0.1309 0.6690 0.1754 0.046 Uiso 1 calc R
C9 C 0.3334(2) 0.54038(10) 0.11822(14) 0.0378(3) Uani 1 d .
H9A H 0.3938 0.5077 0.0687 0.045 Uiso 1 calc R
H9B H 0.2328 0.5675 0.0723 0.045 Uiso 1 calc R
C12 C 0.3866(3) 0.67398(12) 0.2419(2) 0.0565(5) Uani 1 d .
H12A H 0.4509 0.6702 0.3181 0.068 Uiso 1 calc R
H12B H 0.4140 0.7278 0.2130 0.068 Uiso 1 calc R
C6 C 0.36680(19) 0.39510(9) 0.37195(13) 0.0333(3) Uani 1 d .
H6 H 0.2584 0.3670 0.3567 0.040 Uiso 1 calc R
C1 C 0.4891(2) 0.37411(9) 0.46610(14) 0.0386(3) Uani 1 d .
O1 O 0.45858(19) 0.31179(9) 0.53702(13) 0.0556(3) Uani 1 d .
H1A H 0.3656 0.2877 0.5112 0.083 Uiso 1 calc GR
C18 C 0.59787(17) 0.96232(9) 0.20581(12) 0.0321(3) Uani 1 d .
C17 C 0.6282(2) 0.89161(9) 0.14445(14) 0.0351(3) Uani 1 d .
H17 H 0.7430 0.8698 0.1519 0.042 Uiso 1 calc R
C24 C 0.6829(2) 1.04865(10) 0.37930(14) 0.0389(3) Uani 1 d .
H24A H 0.6471 1.0066 0.4285 0.047 Uiso 1 calc R
H24B H 0.7810 1.0796 0.4221 0.047 Uiso 1 calc R
C29 C 0.8455(2) 1.06513(12) 0.21133(16) 0.0436(4) Uani 1 d .
H29A H 0.9577 1.0820 0.2565 0.052 Uiso 1 calc R
H29B H 0.8744 1.0344 0.1478 0.052 Uiso 1 calc R
C19 C 0.42586(19) 0.99529(10) 0.19377(15) 0.0380(3) Uani 1 d .
C25 C 0.75175(18) 1.00460(10) 0.28216(14) 0.0358(3) Uani 1 d .
C11 C 0.1926(3) 0.40302(11) 0.13208(16) 0.0488(4) Uani 1 d .
H11A H 0.2910 0.3749 0.1079 0.073 Uiso 1 calc GR
H11B H 0.1071 0.4188 0.0678 0.073 Uiso 1 calc GR
H11C H 0.1371 0.3665 0.1786 0.073 Uiso 1 calc GR
C16 C 0.4909(2) 0.85354(10) 0.07303(14) 0.0370(3) Uani 1 d .
C20 C 0.2903(2) 0.95627(13) 0.11988(18) 0.0498(4) Uani 1 d .
H20 H 0.1757 0.9785 0.1102 0.060 Uiso 1 calc R
C21 C 0.3197(2) 0.88583(13) 0.06048(18) 0.0513(4) Uani 1 d .
H21 H 0.2261 0.8605 0.0129 0.062 Uiso 1 calc R
C3 C 0.6856(2) 0.47899(11) 0.42007(18) 0.0492(4) Uani 1 d .
H3 H 0.7926 0.5080 0.4375 0.059 Uiso 1 calc R
C26 C 0.8944(3) 0.94174(13) 0.3342(2) 0.0634(6) Uani 1 d .
H26A H 0.8398 0.8997 0.3734 0.095 Uiso 1 calc GR
H26B H 0.9849 0.9699 0.3857 0.095 Uiso 1 calc GR
H26C H 0.9476 0.9164 0.2760 0.095 Uiso 1 calc GR
C2 C 0.6492(2) 0.41698(11) 0.49086(17) 0.0487(4) Uani 1 d .
H2 H 0.7310 0.4039 0.5547 0.058 Uiso 1 calc R
C15 C 0.1393(3) 0.75160(12) 0.29671(19) 0.0600(5) Uani 1 d .
H15A H 0.0116 0.7542 0.2893 0.090 Uiso 1 calc GR
H15B H 0.1812 0.7979 0.2583 0.090 Uiso 1 calc GR
H15C H 0.1916 0.7537 0.3746 0.090 Uiso 1 calc GR
C23 C 0.5259(2) 1.10819(11) 0.34496(14) 0.0403(3) Uani 1 d .
H23 H 0.4731 1.1148 0.4129 0.048 Uiso 1 calc R
C22 C 0.3772(2) 1.06892(13) 0.2597(2) 0.0517(5) Uani 1 d .
H22A H 0.2824 1.0518 0.2993 0.062 Uiso 1 calc R
H22B H 0.3285 1.1117 0.2068 0.062 Uiso 1 calc R
N2 N 0.74092(18) 1.20295(10) 0.26184(11) 0.0418(3) Uani 1 d .
H2B H 0.8372 1.1917 0.3154 0.050 Uiso 1 calc R
C27 C 0.5791(2) 1.19564(13) 0.31675(18) 0.0557(4) Uani 1 d .
H27A H 0.4791 1.2208 0.2678 0.067 Uiso 1 calc R
H27B H 0.5998 1.2278 0.3854 0.067 Uiso 1 calc R
C28 C 0.7469(3) 1.14258(11) 0.16722(15) 0.0461(4) Uani 1 d .
H28A H 0.6263 1.1284 0.1321 0.055 Uiso 1 calc R
H28B H 0.8066 1.1682 0.1111 0.055 Uiso 1 calc R
C30 C 0.7595(3) 1.29120(14) 0.2264(2) 0.0672(6) Uani 1 d .
H30A H 0.6574 1.3064 0.1721 0.101 Uiso 1 calc GR
H30B H 0.8657 1.2968 0.1938 0.101 Uiso 1 calc GR
H30C H 0.7675 1.3270 0.2905 0.101 Uiso 1 calc GR

loop_
_atom_site_aniso_label
_atom_site_aniso_U_11
_atom_site_aniso_U_22
_atom_site_aniso_U_33
_atom_site_aniso_U_23
_atom_site_aniso_U_13
_atom_site_aniso_U_12
Br2 0.05141(10) 0.06665(14) 0.04981(10) -0.00549(11) 0.00029(7) -0.02098(9)
Br1 0.04575(9) 0.06212(12) 0.05353(10) 0.00049(11) 0.00395(7) -0.01281(8)
C5 0.0226(6) 0.0267(6) 0.0389(7) -0.0020(5) 0.0031(5) 0.0025(4)
O2 0.0430(6) 0.0407(6) 0.0609(8) -0.0128(5) 0.0042(6) -0.0029(5)
C14 0.0249(6) 0.0411(7) 0.0431(8) 0.0049(6) 0.0057(5) 0.0050(5)
C4 0.0230(6) 0.0370(7) 0.0574(10) 0.0076(7) 0.0001(6) 0.0000(5)
C8 0.0346(7) 0.0400(7) 0.0463(9) 0.0100(6) 0.0123(6) -0.0010(6)
C7 0.0282(8) 0.0569(10) 0.0778(14) 0.0209(10) 0.0046(8) -0.0067(7)
C10 0.0258(6) 0.0339(6) 0.0346(7) -0.0018(5) 0.0036(5) 0.0013(5)
C13 0.0464(9) 0.0433(8) 0.0372(8) 0.0031(6) 0.0151(7) 0.0100(7)
N1 0.0464(7) 0.0337(6) 0.0347(7) -0.0022(5) 0.0032(5) 0.0072(5)
C9 0.0395(8) 0.0414(8) 0.0338(8) 0.0007(6) 0.0103(6) 0.0030(6)
C12 0.0488(10) 0.0473(9) 0.0745(13) -0.0119(9) 0.0132(9) -0.0099(8)
C6 0.0267(6) 0.0301(6) 0.0412(8) 0.0003(5) 0.0004(5) 0.0001(5)
C1 0.0359(7) 0.0326(7) 0.0443(9) 0.0039(6) -0.0015(6) 0.0024(5)
O1 0.0521(8) 0.0524(7) 0.0563(8) 0.0216(6) -0.0077(6) -0.0074(6)
C18 0.0233(6) 0.0348(7) 0.0366(7) 0.0025(5) 0.0006(5) 0.0002(5)
C17 0.0266(6) 0.0337(6) 0.0440(8) 0.0019(6) 0.0036(5) 0.0007(5)
C24 0.0398(8) 0.0434(8) 0.0329(7) 0.0022(6) 0.0043(6) -0.0032(6)
C29 0.0269(7) 0.0551(9) 0.0516(10) -0.0150(8) 0.0149(6) -0.0044(6)
C19 0.0243(6) 0.0455(8) 0.0438(8) -0.0043(7) 0.0046(6) 0.0024(6)
C25 0.0231(6) 0.0382(7) 0.0432(8) -0.0051(6) -0.0023(5) 0.0033(5)
C11 0.0544(10) 0.0453(9) 0.0443(9) -0.0097(7) 0.0016(8) -0.0077(7)
C16 0.0341(7) 0.0349(7) 0.0418(8) -0.0012(6) 0.0059(6) -0.0045(5)
C20 0.0228(7) 0.0664(11) 0.0582(11) -0.0153(9) 0.0010(6) 0.0028(7)
C21 0.0289(8) 0.0637(11) 0.0585(11) -0.0183(9) -0.0008(7) -0.0044(7)
C3 0.0288(7) 0.0427(8) 0.0695(12) 0.0060(8) -0.0106(7) -0.0054(6)
C26 0.0502(10) 0.0516(10) 0.0756(15) -0.0075(10) -0.0260(10) 0.0182(8)
C2 0.0383(8) 0.0440(8) 0.0562(11) 0.0062(7) -0.0142(7) -0.0011(6)
C15 0.0792(14) 0.0394(9) 0.0621(13) -0.0121(8) 0.0134(11) 0.0128(9)
C23 0.0369(7) 0.0476(8) 0.0398(8) -0.0076(6) 0.0159(6) 0.0010(6)
C22 0.0307(8) 0.0588(11) 0.0644(12) -0.0176(9) 0.0053(7) 0.0098(7)
N2 0.0436(7) 0.0406(6) 0.0405(6) 0.0022(6) 0.0049(5) -0.0015(6)
C27 0.0492(9) 0.0462(9) 0.0763(12) -0.0026(10) 0.0237(8) 0.0098(8)
C28 0.0531(10) 0.0506(9) 0.0366(8) 0.0026(7) 0.0135(7) -0.0064(7)
C30 0.0774(15) 0.0479(10) 0.0707(15) 0.0168(10) -0.0029(11) -0.0113(10)

loop_
_atom_type_symbol
_atom_type_description
_atom_type_scat_dispersion_real
_atom_type_scat_dispersion_imag
_atom_type_scat_source
C C 0.0033 0.0016 'International Tables Vol C Tables 4.2.6.8 and 6.1.1.4'
H H 0.0000 0.0000 'International Tables Vol C Tables 4.2.6.8 and 6.1.1.4'
Br Br -0.2901 2.4595 'International Tables Vol C Tables 4.2.6.8 and 6.1.1.4'
N N 0.0061 0.0033 'International Tables Vol C Tables 4.2.6.8 and 6.1.1.4'
O O 0.0106 0.0060 'International Tables Vol C Tables 4.2.6.8 and 6.1.1.4'

loop_
_geom_angle_atom_site_label_1
_geom_angle_atom_site_label_2
_geom_angle_atom_site_label_3
_geom_angle
C4 C5 C10 121.82(13)
C4 C5 C6 119.33(13)
C6 C5 C10 118.81(12)
C13 C14 C10 116.97(13)
C5 C4 C7 122.07(15)
C5 C4 C3 118.35(15)
C3 C4 C7 119.54(15)
C7 C8 C12 109.67(17)
C9 C8 C7 108.36(14)
C9 C8 C12 117.47(14)
C4 C7 C8 113.13(13)
C5 C10 C14 109.23(12)
C5 C10 C9 111.99(12)
C5 C10 C11 110.62(12)
C9 C10 C14 109.80(12)
C9 C10 C11 107.36(13)
C11 C10 C14 107.73(13)
N1 C13 C14 113.54(13)
C12 N1 C13 112.81(13)
C15 N1 C13 110.19(14)
C15 N1 C12 109.57(14)
C8 C9 C10 115.93(13)
N1 C12 C8 118.22(15)
C1 C6 C5 120.98(13)
C6 C1 C2 119.90(15)
O1 C1 C6 122.38(15)
O1 C1 C2 117.73(15)
C17 C18 C25 120.49(12)
C19 C18 C17 119.28(13)
C19 C18 C25 120.20(14)
C16 C17 C18 121.27(13)
C23 C24 C25 115.48(13)
C28 C29 C25 118.00(13)
C18 C19 C22 123.53(15)
C20 C19 C18 118.23(15)
C20 C19 C22 118.19(14)
C18 C25 C24 110.18(12)
C18 C25 C29 108.81(13)
C18 C25 C26 111.74(13)
C24 C25 C29 112.42(13)
C26 C25 C24 107.26(15)
C26 C25 C29 106.40(15)
O2 C16 C17 122.69(14)
O2 C16 C21 117.42(14)
C17 C16 C21 119.88(15)
C21 C20 C19 122.49(15)
C20 C21 C16 118.83(15)
C2 C3 C4 122.15(15)
C3 C2 C1 119.24(16)
C24 C23 C22 112.13(14)
C27 C23 C24 114.58(14)
C27 C23 C22 115.11(17)
C19 C22 C23 117.47(14)
C27 N2 C28 114.79(14)
C27 N2 C30 109.05(16)
C30 N2 C28 112.11(15)
N2 C27 C23 116.25(14)
C29 C28 N2 109.93(14)

loop_
_geom_bond_atom_site_label_1
_geom_bond_atom_site_label_2
_geom_bond_distance
C5 C4 1.396(2)
C5 C10 1.531(2)
C5 C6 1.401(2)
O2 C16 1.371(2)
C14 C10 1.536(2)
C14 C13 1.515(2)
C4 C7 1.514(3)
C4 C3 1.402(2)
C8 C7 1.524(2)
C8 C9 1.522(2)
C8 C12 1.535(3)
C10 C9 1.534(2)
C10 C11 1.536(2)
C13 N1 1.503(2)
N1 C12 1.493(2)
N1 C15 1.493(2)
C6 C1 1.385(2)
C1 O1 1.365(2)
C1 C2 1.386(2)
C18 C17 1.399(2)
C18 C19 1.395(2)
C18 C25 1.5227(19)
C17 C16 1.380(2)
C24 C25 1.539(2)
C24 C23 1.531(2)
C29 C25 1.549(2)
C29 C28 1.505(3)
C19 C20 1.394(2)
C19 C22 1.509(2)
C25 C26 1.537(2)
C16 C21 1.385(2)
C20 C21 1.381(3)
C3 C2 1.374(3)
C23 C22 1.533(3)
C23 C27 1.519(3)
N2 C27 1.498(2)
N2 C28 1.509(2)
N2 C30 1.497(2)
